data_7015178
loop_
_publ_author_name
'Coetzee, Jacorien'
'Cronje, Stephanie'
'Dobrza\'nska, Liliana'
'Raubenheimer, Helgard G.'
'Joon\'e, Gisela'
'Nell, Margo J.'
'Hoppe, Heinrich C.'

_publ_section_title
;
 Novel N-heterocyclic ylideneamine gold(I) complexes: synthesis,
 characterisation and screening for antitumour and antimalarial
 activity.
;
_journal_issue 7
_journal_name_full 'Dalton transactions (Cambridge, England : 2003)'
_journal_page_first 1471
_journal_page_last 1483
_journal_paper_doi 10.1039/c0dt01312a
_journal_volume 40
_journal_year 2011
_chemical_formula_sum 'C14 H14 Au F5 N2 O S'
_chemical_formula_weight 550.30
_chemical_melting_point '100-106 ^o^C'
_chemical_name_common work
_chemical_name_systematic
;
?
;
_space_group_IT_number 14
_symmetry_cell_setting monoclinic
_symmetry_space_group_name_Hall '-P 2ybc'
_symmetry_space_group_name_H-M 'P 1 21/c 1'
_atom_sites_solution_hydrogens geom
_atom_sites_solution_primary direct
_atom_sites_solution_secondary difmap
_audit_creation_method SHELXL-97
_cell_angle_alpha 90.00
_cell_angle_beta 114.25(3)
_cell_angle_gamma 90.00
_cell_formula_units_Z 4
_cell_length_a 6.7762(14)
_cell_length_b 17.691(4)
_cell_length_c 15.393(3)
_cell_measurement_reflns_used 3190
_cell_measurement_temperature 100(2)
_cell_measurement_theta_max 25.635
_cell_measurement_theta_min 2.3025
_cell_volume 1682.5(7)
_computing_cell_refinement 'SAINT (Bruker, 2003)'
_computing_data_collection 'SMART (Bruker, 2003)'
_computing_data_reduction SAINT
_computing_molecular_graphics 'X-Seed (Barbour, 2003)'
_computing_structure_refinement 'SHELXL-97 (Sheldrick, 2008)'
_computing_structure_solution 'SHELXS-97 (Sheldrick, 2008)'
_diffrn_ambient_temperature 100(2)
_diffrn_measured_fraction_theta_full 0.993
_diffrn_measured_fraction_theta_max 0.993
_diffrn_measurement_device_type 'Bruker APEX CCD area-detector'
_diffrn_measurement_method \w
_diffrn_radiation_monochromator graphite
_diffrn_radiation_source 'fine-focus sealed tube'
_diffrn_radiation_type MoK\a
_diffrn_radiation_wavelength 0.71073
_diffrn_reflns_av_R_equivalents 0.0340
_diffrn_reflns_av_sigmaI/netI 0.0407
_diffrn_reflns_limit_h_max 8
_diffrn_reflns_limit_h_min -6
_diffrn_reflns_limit_k_max 21
_diffrn_reflns_limit_k_min -21
_diffrn_reflns_limit_l_max 18
_diffrn_reflns_limit_l_min -17
_diffrn_reflns_number 9242
_diffrn_reflns_theta_full 25.72
_diffrn_reflns_theta_max 25.72
_diffrn_reflns_theta_min 1.85
_exptl_absorpt_coefficient_mu 8.922
_exptl_absorpt_correction_T_max 0.7756
_exptl_absorpt_correction_T_min 0.2559
_exptl_absorpt_correction_type multi-scan
_exptl_absorpt_process_details 'SADABS (Sheldrick, 1997)'
_exptl_crystal_colour colorless
_exptl_crystal_density_diffrn 2.172
_exptl_crystal_density_method 'not measured'
_exptl_crystal_description needle
_exptl_crystal_F_000 1040
_exptl_crystal_size_max 0.21
_exptl_crystal_size_mid 0.05
_exptl_crystal_size_min 0.03
_refine_diff_density_max 1.386
_refine_diff_density_min -0.594
_refine_diff_density_rms 0.156
_refine_ls_extinction_method none
_refine_ls_goodness_of_fit_ref 0.972
_refine_ls_hydrogen_treatment constr
_refine_ls_matrix_type full
_refine_ls_number_parameters 221
_refine_ls_number_reflns 3191
_refine_ls_number_restraints 0
_refine_ls_restrained_S_all 0.972
_refine_ls_R_factor_all 0.0370
_refine_ls_R_factor_gt 0.0278
_refine_ls_shift/su_max 0.041
_refine_ls_shift/su_mean 0.001
_refine_ls_structure_factor_coef Fsqd
_refine_ls_weighting_details 'calc w=1/[\s^2^(Fo^2^)+(0.0337P)^2^] where P=(Fo^2^+2Fc^2^)/3'
_refine_ls_weighting_scheme calc
_refine_ls_wR_factor_gt 0.0585
_refine_ls_wR_factor_ref 0.0620
_reflns_number_gt 2708
_reflns_number_total 3191
_reflns_threshold_expression >2sigma(I)
_cod_data_source_file c0dt01312a.txt
_cod_data_source_block 3
_cod_original_cell_volume 1682.6(6)
_cod_original_sg_symbol_H-M P21/c
_cod_database_code 7015178

loop_
_symmetry_equiv_pos_as_xyz
'x, y, z'
'-x, y+1/2, -z+1/2'
'-x, -y, -z'
'x, -y-1/2, z-1/2'

loop_
_atom_site_label
_atom_site_type_symbol
_atom_site_fract_x
_atom_site_fract_y
_atom_site_fract_z
_atom_site_U_iso_or_equiv
_atom_site_adp_type
_atom_site_occupancy
_atom_site_symmetry_multiplicity
_atom_site_calc_flag
_atom_site_refinement_flags
_atom_site_disorder_assembly
_atom_site_disorder_group
Au1 Au 0.11109(3) 0.720413(10) 0.716473(13) 0.01600(8) Uani 1 1 d . . .
S1 S 0.2226(2) 0.87754(7) 0.85484(9) 0.0182(3) Uani 1 1 d . . .
O1 O 0.4634(7) 0.5805(2) 0.9368(3) 0.0308(10) Uani 1 1 d . . .
N1 N 0.3984(7) 0.7978(2) 1.0056(3) 0.0148(9) Uani 1 1 d . . .
C1 C 0.6307(12) 0.4874(4) 0.8795(5) 0.0477(19) Uani 1 1 d . . .
H3 H 0.6349 0.4347 0.8998 0.072 Uiso 1 1 calc R . .
H2 H 0.7639 0.5131 0.9215 0.072 Uiso 1 1 calc R . .
H1 H 0.6181 0.4889 0.8138 0.072 Uiso 1 1 calc R . .
N2 N 0.2596(7) 0.7274(2) 0.8607(3) 0.0184(10) Uani 1 1 d . . .
H14 H 0.3008 0.6848 0.8926 0.022 Uiso 1 1 calc R . .
C2 C 0.4382(10) 0.5266(3) 0.8849(4) 0.0289(14) Uani 1 1 d . . .
C3 C 0.2205(12) 0.4966(4) 0.8248(5) 0.054(2) Uani 1 1 d . . .
H4 H 0.1102 0.5280 0.8330 0.081 Uiso 1 1 calc R . .
H6 H 0.2086 0.4446 0.8439 0.081 Uiso 1 1 calc R . .
H5 H 0.1987 0.4974 0.7578 0.081 Uiso 1 1 calc R . .
C11 C -0.0339(8) 0.7112(3) 0.5744(3) 0.0145(11) Uani 1 1 d . . .
F12 F -0.0481(5) 0.57839(15) 0.58294(19) 0.0216(7) Uani 1 1 d . . .
C12 C -0.0925(8) 0.6428(3) 0.5295(4) 0.0157(11) Uani 1 1 d . . .
F13 F -0.2455(5) 0.56381(17) 0.3928(2) 0.0264(7) Uani 1 1 d . . .
C13 C -0.1938(8) 0.6331(3) 0.4325(3) 0.0188(11) Uani 1 1 d . . .
F14 F -0.3406(5) 0.68806(18) 0.2794(2) 0.0292(7) Uani 1 1 d . . .
C14 C -0.2425(9) 0.6957(3) 0.3748(4) 0.0217(12) Uani 1 1 d . . .
F15 F -0.2318(5) 0.82815(18) 0.3585(2) 0.0312(8) Uani 1 1 d . . .
C15 C -0.1881(9) 0.7664(3) 0.4147(4) 0.0217(12) Uani 1 1 d . . .
F16 F -0.0340(5) 0.84391(16) 0.5484(2) 0.0265(7) Uani 1 1 d . . .
C16 C -0.0855(8) 0.7727(3) 0.5129(4) 0.0175(11) Uani 1 1 d . . .
C21 C 0.2986(8) 0.7893(3) 0.9095(4) 0.0173(11) Uani 1 1 d . . .
C22 C 0.3246(8) 0.9221(3) 0.9657(4) 0.0201(11) Uani 1 1 d . . .
H7 H 0.3186 0.9751 0.9742 0.024 Uiso 1 1 calc R . .
C23 C 0.4122(8) 0.8730(3) 1.0372(4) 0.0182(11) Uani 1 1 d . . .
C24 C 0.4729(9) 0.7327(3) 1.0698(4) 0.0198(12) Uani 1 1 d . . .
H10 H 0.3566 0.7158 1.0874 0.030 Uiso 1 1 calc R . .
H8 H 0.5992 0.7472 1.1273 0.030 Uiso 1 1 calc R . .
H9 H 0.5127 0.6915 1.0375 0.030 Uiso 1 1 calc R . .
C25 C 0.5172(9) 0.8904(3) 1.1412(3) 0.0232(12) Uani 1 1 d . . .
H11 H 0.5189 0.9452 1.1506 0.035 Uiso 1 1 calc R . .
H13 H 0.6660 0.8712 1.1679 0.035 Uiso 1 1 calc R . .
H12 H 0.4356 0.8661 1.1734 0.035 Uiso 1 1 calc R . .

loop_
_atom_site_aniso_label
_atom_site_aniso_U_11
_atom_site_aniso_U_22
_atom_site_aniso_U_33
_atom_site_aniso_U_23
_atom_site_aniso_U_13
_atom_site_aniso_U_12
Au1 0.01550(12) 0.01662(11) 0.01358(11) -0.00116(8) 0.00364(8) -0.00027(9)
S1 0.0199(7) 0.0160(6) 0.0160(7) 0.0026(5) 0.0047(6) 0.0013(5)
O1 0.043(3) 0.017(2) 0.028(2) 0.0016(16) 0.010(2) 0.0078(18)
N1 0.020(2) 0.012(2) 0.013(2) 0.0009(16) 0.0069(19) -0.0005(17)
C1 0.067(5) 0.034(4) 0.048(4) 0.008(3) 0.030(4) 0.013(4)
N2 0.021(2) 0.016(2) 0.013(2) 0.0002(17) 0.0020(19) 0.0016(19)
C2 0.045(4) 0.020(3) 0.024(3) 0.007(2) 0.016(3) 0.002(3)
C3 0.053(5) 0.056(5) 0.043(4) -0.014(4) 0.009(4) -0.013(4)
C11 0.013(3) 0.021(3) 0.012(2) 0.0018(19) 0.008(2) 0.001(2)
F12 0.0272(18) 0.0167(15) 0.0180(15) 0.0028(12) 0.0063(14) 0.0006(13)
C12 0.012(3) 0.013(3) 0.023(3) 0.002(2) 0.007(2) 0.001(2)
F13 0.0309(19) 0.0248(17) 0.0208(16) -0.0087(13) 0.0079(14) -0.0032(14)
C13 0.020(3) 0.020(3) 0.014(3) -0.004(2) 0.005(2) 0.001(2)
F14 0.0304(19) 0.0426(19) 0.0104(15) 0.0000(14) 0.0041(14) 0.0022(16)
C14 0.020(3) 0.030(3) 0.011(3) 0.001(2) 0.002(2) 0.008(2)
F15 0.040(2) 0.0310(19) 0.0234(17) 0.0106(14) 0.0138(16) 0.0098(16)
C15 0.021(3) 0.021(3) 0.025(3) 0.009(2) 0.012(2) 0.004(2)
F16 0.0287(18) 0.0156(16) 0.0324(18) -0.0006(13) 0.0098(15) 0.0019(13)
C16 0.018(3) 0.016(3) 0.021(3) -0.001(2) 0.010(2) 0.002(2)
C21 0.011(3) 0.022(3) 0.017(3) 0.001(2) 0.004(2) 0.000(2)
C22 0.017(3) 0.019(3) 0.022(3) -0.003(2) 0.006(2) -0.002(2)
C23 0.017(3) 0.019(3) 0.021(3) -0.004(2) 0.010(2) -0.003(2)
C24 0.025(3) 0.017(3) 0.013(3) 0.001(2) 0.003(2) 0.000(2)
C25 0.027(3) 0.028(3) 0.015(3) -0.004(2) 0.009(2) -0.004(2)

loop_
_atom_type_symbol
_atom_type_description
_atom_type_scat_dispersion_real
_atom_type_scat_dispersion_imag
_atom_type_scat_source
C C 0.0033 0.0016 'International Tables Vol C Tables 4.2.6.8 and 6.1.1.4'
H H 0.0000 0.0000 'International Tables Vol C Tables 4.2.6.8 and 6.1.1.4'
N N 0.0061 0.0033 'International Tables Vol C Tables 4.2.6.8 and 6.1.1.4'
O O 0.0106 0.0060 'International Tables Vol C Tables 4.2.6.8 and 6.1.1.4'
F F 0.0171 0.0103 'International Tables Vol C Tables 4.2.6.8 and 6.1.1.4'
S S 0.1246 0.1234 'International Tables Vol C Tables 4.2.6.8 and 6.1.1.4'
Au Au -2.0133 8.8022 'International Tables Vol C Tables 4.2.6.8 and 6.1.1.4'

loop_
_geom_angle_atom_site_label_1
_geom_angle_atom_site_label_2
_geom_angle_atom_site_label_3
_geom_angle
_geom_angle_site_symmetry_1
_geom_angle_site_symmetry_3
_geom_angle_publ_flag
C11 Au1 N2 178.78(17) . . ?
C22 S1 C21 90.7(2) . . ?
C21 N1 C23 114.5(4) . . ?
C21 N1 C24 121.7(4) . . ?
C23 N1 C24 123.7(4) . . ?
C2 C1 H3 109.5 . . ?
C2 C1 H2 109.5 . . ?
H3 C1 H2 109.5 . . ?
C2 C1 H1 109.5 . . ?
H3 C1 H1 109.5 . . ?
H2 C1 H1 109.5 . . ?
C21 N2 Au1 125.3(3) . . ?
C21 N2 H14 117.3 . . ?
Au1 N2 H14 117.3 . . ?
O1 C2 C3 121.9(6) . . ?
O1 C2 C1 120.5(6) . . ?
C3 C2 C1 117.6(6) . . ?
C2 C3 H4 109.5 . . ?
C2 C3 H6 109.5 . . ?
H4 C3 H6 109.5 . . ?
C2 C3 H5 109.5 . . ?
H4 C3 H5 109.5 . . ?
H6 C3 H5 109.5 . . ?
C12 C11 C16 114.1(5) . . ?
C12 C11 Au1 122.3(4) . . ?
C16 C11 Au1 123.6(4) . . ?
F12 C12 C11 119.1(4) . . ?
F12 C12 C13 116.1(4) . . ?
C11 C12 C13 124.8(5) . . ?
F13 C13 C14 119.4(4) . . ?
F13 C13 C12 121.7(4) . . ?
C14 C13 C12 118.9(5) . . ?
F14 C14 C13 120.3(5) . . ?
F14 C14 C15 120.0(5) . . ?
C13 C14 C15 119.7(5) . . ?
F15 C15 C14 120.1(5) . . ?
F15 C15 C16 121.0(5) . . ?
C14 C15 C16 118.9(5) . . ?
F16 C16 C15 116.4(4) . . ?
F16 C16 C11 120.0(5) . . ?
C15 C16 C11 123.6(5) . . ?
N2 C21 N1 128.2(5) . . ?
N2 C21 S1 121.8(4) . . ?
N1 C21 S1 109.9(4) . . ?
C23 C22 S1 112.1(4) . . ?
C23 C22 H7 123.9 . . ?
S1 C22 H7 123.9 . . ?
C22 C23 N1 112.7(4) . . ?
C22 C23 C25 127.3(5) . . ?
N1 C23 C25 120.0(4) . . ?
N1 C24 H10 109.5 . . ?
N1 C24 H8 109.5 . . ?
H10 C24 H8 109.5 . . ?
N1 C24 H9 109.5 . . ?
H10 C24 H9 109.5 . . ?
H8 C24 H9 109.5 . . ?
C23 C25 H11 109.5 . . ?
C23 C25 H13 109.5 . . ?
H11 C25 H13 109.5 . . ?
C23 C25 H12 109.5 . . ?
H11 C25 H12 109.5 . . ?
H13 C25 H12 109.5 . . ?

loop_
_geom_bond_atom_site_label_1
_geom_bond_atom_site_label_2
_geom_bond_distance
_geom_bond_site_symmetry_2
_geom_bond_publ_flag
Au1 C11 2.002(5) . ?
Au1 N2 2.031(4) . ?
S1 C22 1.744(5) . ?
S1 C21 1.748(5) . ?
O1 C2 1.211(6) . ?
N1 C21 1.359(6) . ?
N1 C23 1.406(6) . ?
N1 C24 1.466(6) . ?
C1 C2 1.509(9) . ?
C1 H3 0.9800 . ?
C1 H2 0.9800 . ?
C1 H1 0.9800 . ?
N2 C21 1.292(6) . ?
N2 H14 0.8800 . ?
C2 C3 1.481(9) . ?
C3 H4 0.9800 . ?
C3 H6 0.9800 . ?
C3 H5 0.9800 . ?
C11 C12 1.370(7) . ?
C11 C16 1.390(7) . ?
F12 C12 1.364(5) . ?
C12 C13 1.374(7) . ?
F13 C13 1.350(6) . ?
C13 C14 1.372(7) . ?
F14 C14 1.347(6) . ?
C14 C15 1.376(8) . ?
F15 C15 1.349(6) . ?
C15 C16 1.385(8) . ?
F16 C16 1.360(5) . ?
C22 C23 1.334(7) . ?
C22 H7 0.9500 . ?
C23 C25 1.493(7) . ?
C24 H10 0.9800 . ?
C24 H8 0.9800 . ?
C24 H9 0.9800 . ?
C25 H11 0.9800 . ?
C25 H13 0.9800 . ?
C25 H12 0.9800 . ?

loop_
_geom_torsion_atom_site_label_1
_geom_torsion_atom_site_label_2
_geom_torsion_atom_site_label_3
_geom_torsion_atom_site_label_4
_geom_torsion
_geom_torsion_site_symmetry_1
_geom_torsion_site_symmetry_2
_geom_torsion_site_symmetry_3
_geom_torsion_site_symmetry_4
_geom_torsion_publ_flag
C16 C11 C12 F12 179.5(4) . . . . ?
Au1 C11 C12 F12 -0.9(7) . . . . ?
C16 C11 C12 C13 -0.1(8) . . . . ?
Au1 C11 C12 C13 179.4(4) . . . . ?
F12 C12 C13 F13 -0.2(7) . . . . ?
C11 C12 C13 F13 179.4(5) . . . . ?
F12 C12 C13 C14 -179.9(5) . . . . ?
C11 C12 C13 C14 -0.3(8) . . . . ?
F13 C13 C14 F14 -0.1(8) . . . . ?
C12 C13 C14 F14 179.6(5) . . . . ?
F13 C13 C14 C15 -179.2(5) . . . . ?
C12 C13 C14 C15 0.5(8) . . . . ?
F14 C14 C15 F15 -0.3(8) . . . . ?
C13 C14 C15 F15 178.8(5) . . . . ?
F14 C14 C15 C16 -179.4(5) . . . . ?
C13 C14 C15 C16 -0.3(8) . . . . ?
F15 C15 C16 F16 0.4(7) . . . . ?
C14 C15 C16 F16 179.5(5) . . . . ?
F15 C15 C16 C11 -179.2(5) . . . . ?
C14 C15 C16 C11 -0.1(8) . . . . ?
C12 C11 C16 F16 -179.3(4) . . . . ?
Au1 C11 C16 F16 1.2(7) . . . . ?
C12 C11 C16 C15 0.3(8) . . . . ?
Au1 C11 C16 C15 -179.2(4) . . . . ?
Au1 N2 C21 N1 -179.4(4) . . . . ?
Au1 N2 C21 S1 0.7(7) . . . . ?
C23 N1 C21 N2 -178.7(5) . . . . ?
C24 N1 C21 N2 -2.0(8) . . . . ?
C23 N1 C21 S1 1.2(5) . . . . ?
C24 N1 C21 S1 177.9(4) . . . . ?
C22 S1 C21 N2 178.6(5) . . . . ?
C22 S1 C21 N1 -1.3(4) . . . . ?
C21 S1 C22 C23 1.1(4) . . . . ?
S1 C22 C23 N1 -0.6(6) . . . . ?
S1 C22 C23 C25 179.2(4) . . . . ?
C21 N1 C23 C22 -0.4(7) . . . . ?
C24 N1 C23 C22 -177.0(5) . . . . ?
C21 N1 C23 C25 179.7(5) . . . . ?
C24 N1 C23 C25 3.1(8) . . . . ?
